data_1100578
loop_
_publ_author_name
'Karl, M.'
'Seybert, G.'
'Massa, W.'
'Harms, K.'
'Agarwal, S.'
'Maleika, R.'
'Stelter, W.'
'Greiner, A.'
'Neum\"uller, W.'
'Heitz, B.'
'Dehnicke, K.'

_publ_section_title
;
 Amidometallate von Seltenerdelementen. Synthese und Kristallstrukturen
 von [Na(12-Krone-4)~2~][M{N(SiMe~3~)~2~}~3~(OSiMe~3~)] (M = Sm, Yb),
 [Na(THF)~3~Sm{N(SiMe~3~)~2~}~3~(C\\tb C-Ph)],
 [Na(THF)~6~][Lu~2~(\m-NH~2~)(\m-NSiMe~3~){N(SiMe~3~)~2~}~4~] sowie
 von [NaN(SiMe~3~)~2~(THF)]~2~. Anwendungen der Seltenerdkomplexe als
 Polymerisationskatalysatoren
;
_journal_coden_ASTM ZAACAB
_journal_issue 8
_journal_name_full
;
 Zeitschrift f\"ur anorganische und allgemeine Chemie
;
_journal_page_first 1301
_journal_page_last 1309
_journal_paper_doi 10.1002/(sici)1521-3749(199908)625:8<1301::aid-zaac1301>3.0.co;2-0
_journal_volume 625
_journal_year 1999
_chemical_formula_sum 'C37 H95 N3 Na O9 Si7 Yb'
_space_group_IT_number 15
_symmetry_cell_setting monoclinic
_symmetry_space_group_name_Hall '-I 2ya'
_symmetry_space_group_name_H-M 'I 1 2/a 1'
_cell_angle_alpha 90
_cell_angle_beta 95.441(8)
_cell_angle_gamma 90
_cell_formula_units_Z 8
_cell_length_a 22.4160(16)
_cell_length_b 22.2972(15)
_cell_length_c 23.7339(13)
_cod_original_sg_symbol_H-M 'I 2/a'
_cod_original_formula_sum 'C37 H95 N3 Na1 O9 Si7 Yb1'
_cod_database_code 1100578

loop_
_symmetry_equiv_pos_site_id
_symmetry_equiv_pos_as_xyz
1 x,y,z
2 1/2+x,1/2+y,1/2+z
3 1/2+x,-y,z
4 x,1/2-y,1/2+z
5 -x,-y,-z
6 -1/2-x,-1/2-y,-1/2-z
7 -1/2-x,y,-z
8 -x,-1/2+y,-1/2-z

loop_
_atom_site_label
_atom_site_type_symbol
_atom_site_fract_x
_atom_site_fract_y
_atom_site_fract_z
Yb1 Yb 0.24897(1) 0.50652(1) 0.27828(1)
O1 O 0.19561(17) 0.45200(13) 0.22277(17)
N1 N 0.2999(2) 0.56493(15) 0.2219(2)
N2 N 0.3088(2) 0.44472(16) 0.3324(2)
N3 N 0.18373(18) 0.55700(16) 0.32725(19)
Si1 Si 0.37299(8) 0.58662(6) 0.23785(8)
C1 C 0.3869(3) 0.6693(2) 0.2364(4)
H1 H 0.42960 0.67700 0.24310
H2 H 0.36630 0.68870 0.26560
H3 H 0.37200 0.68520 0.19970
C2 C 0.4013(3) 0.5638(3) 0.3111(3)
H4 H 0.44040 0.58140 0.32090
H5 H 0.40440 0.52040 0.31300
H6 H 0.37370 0.57760 0.33740
C3 C 0.4253(3) 0.5535(3) 0.1892(3)
H7 H 0.46530 0.56930 0.19870
H8 H 0.41180 0.56370 0.15040
H9 H 0.42600 0.51020 0.19340
Si2 Si 0.26335(8) 0.58154(6) 0.15759(7)
C4 C 0.2895(3) 0.6501(2) 0.1220(3)
H10 H 0.26810 0.65370 0.08470
H11 H 0.33210 0.64690 0.11850
H12 H 0.28180 0.68520 0.14430
C5 C 0.1818(3) 0.5954(3) 0.1648(3)
H13 H 0.15930 0.59240 0.12790
H14 H 0.17680 0.63520 0.18010
H15 H 0.16720 0.56580 0.19010
C6 C 0.2700(3) 0.5209(3) 0.1036(3)
H16 H 0.24970 0.53330 0.06760
H17 H 0.25190 0.48430 0.11610
H18 H 0.31200 0.51370 0.09920
Si3 Si 0.32897(9) 0.38172(7) 0.29668(9)
C7 C 0.4039(4) 0.3484(3) 0.3232(4)
H19 H 0.41360 0.31610 0.29830
H20 H 0.40190 0.33290 0.36120
H21 H 0.43450 0.37920 0.32370
C8 C 0.2732(4) 0.3199(2) 0.2989(4)
H22 H 0.28790 0.28440 0.28100
H23 H 0.23540 0.33220 0.27890
H24 H 0.26720 0.31080 0.33790
C9 C 0.3369(3) 0.3998(3) 0.2210(3)
H25 H 0.34360 0.36320 0.20050
H26 H 0.37050 0.42670 0.21870
H27 H 0.30050 0.41900 0.20440
Si4 Si 0.32849(9) 0.45103(8) 0.40324(9)
C10 C 0.3060(4) 0.3837(3) 0.4435(3)
H28 H 0.31930 0.38870 0.48340
H29 H 0.32430 0.34810 0.42920
H30 H 0.26270 0.37950 0.43890
C11 C 0.4115(3) 0.4615(3) 0.4245(3)
H31 H 0.42010 0.45250 0.46440
H32 H 0.42270 0.50260 0.41740
H33 H 0.43420 0.43460 0.40250
C12 C 0.2944(3) 0.5184(3) 0.4329(3)
H34 H 0.30860 0.52240 0.47260
H35 H 0.25110 0.51440 0.42910
H36 H 0.30560 0.55380 0.41250
Si5 Si 0.18438(8) 0.63217(6) 0.34036(9)
C13 C 0.1115(3) 0.6692(2) 0.3131(4)
H37 H 0.11360 0.71170 0.32170
H38 H 0.07880 0.65130 0.33110
H39 H 0.10480 0.66370 0.27240
C14 C 0.1963(4) 0.6534(3) 0.4173(3)
H40 H 0.19660 0.69670 0.42080
H41 H 0.23430 0.63730 0.43360
H42 H 0.16410 0.63700 0.43710
C15 C 0.2464(3) 0.6722(2) 0.3073(4)
H43 H 0.24460 0.71470 0.31550
H44 H 0.24170 0.66610 0.26670
H45 H 0.28480 0.65630 0.32270
Si6 Si 0.12458(7) 0.51425(6) 0.34429(7)
C16 C 0.1476(3) 0.4347(2) 0.3587(3)
H46 H 0.11220 0.41000 0.36030
H47 H 0.17200 0.43250 0.39470
H48 H 0.17050 0.42040 0.32880
C17 C 0.0612(3) 0.5151(3) 0.2864(3)
H49 H 0.02610 0.49670 0.30000
H50 H 0.07280 0.49280 0.25400
H51 H 0.05210 0.55620 0.27530
C18 C 0.0914(3) 0.5379(3) 0.4100(3)
H52 H 0.06080 0.50940 0.41850
H53 H 0.07360 0.57740 0.40440
H54 H 0.12250 0.53930 0.44130
Si7 Si 0.15425(9) 0.40977(6) 0.18084(8)
C19 C 0.1029(4) 0.4536(3) 0.1300(3)
H55 H 0.12620 0.47960 0.10780
H56 H 0.07630 0.47770 0.15080
H57 H 0.07940 0.42630 0.10510
C20 C 0.1985(3) 0.3596(3) 0.1376(3)
H58 H 0.22210 0.38380 0.11390
H59 H 0.17150 0.33420 0.11390
H60 H 0.22500 0.33480 0.16250
C21 C 0.1050(3) 0.3597(3) 0.2199(3)
H61 H 0.08070 0.38390 0.24270
H62 H 0.12970 0.33270 0.24420
H63 H 0.07920 0.33660 0.19290
Na1 Na 0.00823(13) 0.21172(10) 0.45193(13)
O2 O 0.0187(3) 0.1087(2) 0.4178(4)
O3 O -0.0009(3) 0.2105(4) 0.3490(3)
O4 O 0.0897(4) 0.2667(3) 0.4168(4)
O5 O 0.1081(3) 0.1660(4) 0.4836(3)
C22 C 0.0000(8) 0.1098(6) 0.3557(6)
H64 H 0.02320 0.07890 0.33820
H65 H -0.04210 0.09730 0.35040
C23 C 0.0046(8) 0.1578(8) 0.3279(7)
H66 H -0.02510 0.15510 0.29490
H67 H 0.04400 0.15660 0.31330
C24 C 0.0397(7) 0.2544(10) 0.3281(8)
H68 H 0.05210 0.23970 0.29210
H69 H 0.01720 0.29160 0.32010
C25 C 0.0886(12) 0.2675(6) 0.3619(7)
H70 H 0.12000 0.23990 0.35190
H71 H 0.10110 0.30780 0.35140
C26 C 0.1481(6) 0.2488(6) 0.4456(11)
H72 H 0.17890 0.25520 0.41960
H73 H 0.15730 0.27530 0.47820
C27 C 0.1517(7) 0.1910(12) 0.4641(8)
H74 H 0.16250 0.16650 0.43230
H75 H 0.18540 0.18890 0.49340
C28 C 0.1053(9) 0.1016(8) 0.4709(6)
H76 H 0.14490 0.08940 0.46060
H77 H 0.09860 0.08050 0.50590
C29 C 0.0668(8) 0.0829(6) 0.4325(11)
H78 H 0.08760 0.07890 0.39830
H79 H 0.05620 0.04220 0.44350
O6 O -0.0493(3) 0.3055(2) 0.4408(3)
O7 O -0.1013(2) 0.1928(2) 0.4367(3)
O8 O -0.0324(2) 0.15417(19) 0.5317(2)
O9 O 0.0211(2) 0.2676(2) 0.5401(3)
C30 C -0.1097(4) 0.3034(4) 0.4401(4)
H80 H -0.12800 0.33820 0.42010
H81 H -0.12160 0.30300 0.47880
C31 C -0.1292(4) 0.2459(3) 0.4095(3)
H82 H -0.17280 0.24220 0.40840
H83 H -0.11870 0.24810 0.37040
C32 C -0.1295(4) 0.1724(4) 0.4811(4)
H84 H -0.16720 0.15250 0.46770
H85 H -0.13820 0.20560 0.50610
C33 C -0.0861(4) 0.1280(3) 0.5121(3)
H86 H -0.10490 0.11100 0.54420
H87 H -0.07840 0.09510 0.48640
C34 C -0.0349(4) 0.1854(3) 0.5813(3)
H88 H -0.03350 0.15770 0.61350
H89 H -0.07220 0.20850 0.58010
C35 C 0.0201(4) 0.2282(3) 0.5875(3)
H90 H 0.01900 0.25210 0.62200
H91 H 0.05700 0.20440 0.59120
C36 C -0.0154(4) 0.3168(3) 0.5444(4)
H92 H 0.00260 0.34480 0.57300
H93 H -0.05470 0.30450 0.55520
C37 C -0.0219(4) 0.3475(3) 0.4832(4)
H94 H -0.04680 0.38360 0.48400
H95 H 0.01770 0.35960 0.47300

loop_
_atom_type_symbol
_atom_type_radius_bond
C 0.68
H 0.23
N 0.68
Na 1.65
O 0.54
Si 1.20
Yb 1.71
